data_7219186
loop_
_publ_author_name
'Wu, Shujun'
'Yang, Xinhang'
'Hu, Jufang'
'Ma, Hongwei'
'Lin, Zhengguo'
'Hu, Changwen'

_publ_section_title
;
 Synthesis, structure and characterization of three different dimension
 inorganic--organic hybrid vanadates: [Co2(mIM)5(H2O)2]V4O12,
 [Ni2(mIM)7(H2O)]V4O12&#x00B7;H2O and [Cd(eIM)2(H2O)]V2O6
;
_journal_issue 7
_journal_name_full CrystEngComm
_journal_page_first 1625
_journal_paper_doi 10.1039/C4CE02335H
_journal_volume 17
_journal_year 2015
_chemical_formula_sum 'C10 H18 Cd N4 O7 V2'
_chemical_formula_weight 520.56
_chemical_name_systematic
; 
 ? 
;
_space_group_IT_number 14
_symmetry_cell_setting monoclinic
_symmetry_space_group_name_Hall '-P 2yn'
_symmetry_space_group_name_H-M 'P 1 21/n 1'
_atom_sites_solution_hydrogens geom
_atom_sites_solution_primary direct
_atom_sites_solution_secondary difmap
_audit_creation_method SHELXL-97
_audit_update_record
;
2014-11-22 deposited with the CCDC.
2014-12-23 downloaded from the CCDC.
;
_cell_angle_alpha 90.00
_cell_angle_beta 99.731(2)
_cell_angle_gamma 90.00
_cell_formula_units_Z 4
_cell_length_a 9.4328(11)
_cell_length_b 16.3873(17)
_cell_length_c 11.3981(12)
_cell_measurement_temperature 298(2)
_cell_volume 1736.5(3)
_computing_structure_refinement 'SHELXL-97 (Sheldrick, 1997)'
_computing_structure_solution 'SHELXS-97 (Sheldrick, 1990)'
_diffrn_ambient_temperature 298(2)
_diffrn_measured_fraction_theta_full 0.993
_diffrn_measured_fraction_theta_max 0.993
_diffrn_radiation_monochromator graphite
_diffrn_radiation_source 'fine-focus sealed tube'
_diffrn_radiation_type MoK\a
_diffrn_radiation_wavelength 0.71073
_diffrn_reflns_av_R_equivalents 0.0384
_diffrn_reflns_av_sigmaI/netI 0.0465
_diffrn_reflns_limit_h_max 11
_diffrn_reflns_limit_h_min -11
_diffrn_reflns_limit_k_max 19
_diffrn_reflns_limit_k_min -19
_diffrn_reflns_limit_l_max 13
_diffrn_reflns_limit_l_min -7
_diffrn_reflns_number 8569
_diffrn_reflns_theta_full 24.99
_diffrn_reflns_theta_max 24.99
_diffrn_reflns_theta_min 3.07
_exptl_absorpt_coefficient_mu 2.306
_exptl_absorpt_correction_T_max 0.7693
_exptl_absorpt_correction_T_min 0.4824
_exptl_absorpt_correction_type multi-scan
_exptl_crystal_density_diffrn 1.991
_exptl_crystal_density_method 'not measured'
_exptl_crystal_description block
_exptl_crystal_F_000 1024
_exptl_crystal_size_max 0.37
_exptl_crystal_size_mid 0.13
_exptl_crystal_size_min 0.12
_refine_diff_density_max 0.623
_refine_diff_density_min -0.596
_refine_diff_density_rms 0.118
_refine_ls_extinction_method none
_refine_ls_goodness_of_fit_ref 1.066
_refine_ls_hydrogen_treatment mixed
_refine_ls_matrix_type full
_refine_ls_number_parameters 219
_refine_ls_number_reflns 3035
_refine_ls_number_restraints 0
_refine_ls_restrained_S_all 1.066
_refine_ls_R_factor_all 0.0515
_refine_ls_R_factor_gt 0.0329
_refine_ls_shift/su_max 0.001
_refine_ls_shift/su_mean 0.000
_refine_ls_structure_factor_coef Fsqd
_refine_ls_weighting_details 'calc w=1/[\s^2^(Fo^2^)+(0.0155P)^2^+4.1541P] where P=(Fo^2^+2Fc^2^)/3'
_refine_ls_weighting_scheme calc
_refine_ls_wR_factor_gt 0.0603
_refine_ls_wR_factor_ref 0.0691
_reflns_number_gt 2332
_reflns_number_total 3035
_reflns_threshold_expression >2sigma(I)
_cod_data_source_file c4ce02335h2.cif
_cod_data_source_block compound3
_cod_depositor_comments
;
The following automatic conversions were performed:

'_symmetry_cell_setting' value 'Monoclinic' changed to 'monoclinic'
according to
/usr/data/users/saulius/crontab/automatic-downloads/rss-feeds/RSC/lib/dictionaries/cif_core.dic
dictionary named 'cif_core.dic' version 2.4.2 from 2011-04-26.

Automatic conversion script
Id: cif_fix_values 2935 2014-11-11 08:27:57Z andrius 

 Adding full bibliography for 7219184--7219186.cif.
;
_cod_original_sg_symbol_H-M P21/n
_cod_database_code 7219186

loop_
_symmetry_equiv_pos_as_xyz
'x, y, z'
'-x+1/2, y+1/2, -z+1/2'
'-x, -y, -z'
'x-1/2, -y-1/2, z-1/2'

loop_
_atom_site_label
_atom_site_type_symbol
_atom_site_fract_x
_atom_site_fract_y
_atom_site_fract_z
_atom_site_U_iso_or_equiv
_atom_site_adp_type
_atom_site_occupancy
_atom_site_symmetry_multiplicity
_atom_site_calc_flag
_atom_site_refinement_flags
Cd1 Cd 1.05519(4) 0.08002(2) 0.40850(3) 0.02550(11) Uani 1 1 d .
V1 V 0.67079(8) 0.02639(4) 0.36662(7) 0.02187(19) Uani 1 1 d .
V2 V 0.55969(8) -0.13586(4) 0.48862(7) 0.02202(19) Uani 1 1 d .
N1 N 0.8944(4) 0.2693(2) 0.6173(4) 0.0330(10) Uani 1 1 d .
N2 N 1.0079(4) 0.1721(2) 0.5386(4) 0.0313(10) Uani 1 1 d .
N3 N 1.1874(4) -0.1084(2) 0.1847(4) 0.0328(10) Uani 1 1 d .
N4 N 1.0866(4) -0.0094(2) 0.2705(3) 0.0314(10) Uani 1 1 d .
O1 O 0.5710(3) -0.06652(19) 0.3675(3) 0.0320(8) Uani 1 1 d .
O2 O 0.8397(3) 0.01302(17) 0.4370(3) 0.0244(7) Uani 1 1 d .
O3 O 0.6745(4) 0.0548(2) 0.2315(3) 0.0366(9) Uani 1 1 d .
O4 O 0.5883(4) 0.1055(2) 0.4401(3) 0.0386(9) Uani 1 1 d .
O5 O 0.5334(4) -0.22796(19) 0.4357(3) 0.0362(9) Uani 1 1 d .
O6 O 1.2873(3) 0.1315(2) 0.4180(3) 0.0325(8) Uani 1 1 d .
O7 O 0.9147(4) 0.1632(2) 0.2512(3) 0.0484(10) Uani 1 1 d .
H7B H 0.8462 0.1363 0.2109 0.058 Uiso 1 1 d R
H7C H 0.9669 0.1840 0.2051 0.058 Uiso 1 1 d R
C1 C 0.8889(6) 0.2147(3) 0.5302(5) 0.0358(13) Uani 1 1 d .
H1 H 0.8098 0.2076 0.4703 0.043 Uiso 1 1 calc R
C2 C 1.0943(6) 0.2014(3) 0.6385(5) 0.0435(14) Uani 1 1 d .
H2 H 1.1864 0.1825 0.6682 0.052 Uiso 1 1 calc R
C3 C 1.0262(6) 0.2613(3) 0.6874(5) 0.0408(14) Uani 1 1 d .
H3 H 1.0618 0.2913 0.7553 0.049 Uiso 1 1 calc R
C4 C 0.7844(6) 0.3315(3) 0.6285(5) 0.0445(14) Uani 1 1 d .
H4A H 0.7853 0.3430 0.7122 0.053 Uiso 1 1 calc R
H4B H 0.6901 0.3102 0.5955 0.053 Uiso 1 1 calc R
C5 C 0.8094(7) 0.4083(4) 0.5663(6) 0.0631(19) Uani 1 1 d .
H5A H 0.9034 0.4289 0.5976 0.095 Uiso 1 1 calc R
H5B H 0.7383 0.4479 0.5785 0.095 Uiso 1 1 calc R
H5C H 0.8026 0.3978 0.4827 0.095 Uiso 1 1 calc R
C6 C 1.2014(6) -0.0562(3) 0.2747(5) 0.0384(13) Uani 1 1 d .
H6 H 1.2824 -0.0529 0.3337 0.046 Uiso 1 1 calc R
C7 C 0.9964(6) -0.0334(3) 0.1706(5) 0.0426(14) Uani 1 1 d .
H7 H 0.9059 -0.0113 0.1436 0.051 Uiso 1 1 calc R
C8 C 1.0572(6) -0.0937(4) 0.1167(5) 0.0485(15) Uani 1 1 d .
H8 H 1.0179 -0.1203 0.0466 0.058 Uiso 1 1 calc R
C9 C 1.2957(6) -0.1675(3) 0.1594(5) 0.0476(15) Uani 1 1 d .
H9A H 1.2473 -0.2143 0.1185 0.057 Uiso 1 1 calc R
H9B H 1.3511 -0.1865 0.2339 0.057 Uiso 1 1 calc R
C10 C 1.3940(8) -0.1318(4) 0.0855(7) 0.078(2) Uani 1 1 d .
H10A H 1.3416 -0.1198 0.0077 0.116 Uiso 1 1 calc R
H10B H 1.4695 -0.1699 0.0788 0.116 Uiso 1 1 calc R
H10C H 1.4350 -0.0824 0.1219 0.116 Uiso 1 1 calc R

loop_
_atom_site_aniso_label
_atom_site_aniso_U_11
_atom_site_aniso_U_22
_atom_site_aniso_U_33
_atom_site_aniso_U_23
_atom_site_aniso_U_13
_atom_site_aniso_U_12
Cd1 0.0216(2) 0.02667(19) 0.0290(2) -0.00241(17) 0.00657(14) -0.00017(15)
V1 0.0156(4) 0.0242(4) 0.0265(4) 0.0040(3) 0.0056(3) 0.0002(3)
V2 0.0165(4) 0.0202(4) 0.0299(5) -0.0004(3) 0.0054(3) -0.0005(3)
N1 0.032(3) 0.031(2) 0.038(3) -0.002(2) 0.013(2) -0.0062(19)
N2 0.030(2) 0.027(2) 0.039(3) -0.0081(19) 0.008(2) -0.0007(19)
N3 0.033(3) 0.031(2) 0.034(2) -0.0054(19) 0.006(2) 0.0043(19)
N4 0.030(2) 0.038(2) 0.026(2) -0.0060(19) 0.0050(19) 0.001(2)
O1 0.0270(19) 0.0328(19) 0.0337(19) 0.0053(15) -0.0015(15) -0.0092(15)
O2 0.0154(17) 0.0272(17) 0.0306(18) 0.0035(14) 0.0035(14) 0.0006(13)
O3 0.037(2) 0.045(2) 0.0278(19) 0.0106(16) 0.0051(16) -0.0030(17)
O4 0.027(2) 0.035(2) 0.058(2) -0.0042(17) 0.0196(17) 0.0069(15)
O5 0.035(2) 0.0244(18) 0.049(2) -0.0066(16) 0.0086(17) -0.0036(15)
O6 0.0191(18) 0.044(2) 0.034(2) 0.0076(16) 0.0037(15) -0.0033(15)
O7 0.043(2) 0.053(2) 0.048(2) 0.020(2) 0.0030(19) -0.0073(19)
C1 0.032(3) 0.037(3) 0.038(3) -0.013(3) 0.006(2) -0.004(2)
C2 0.042(3) 0.045(3) 0.041(3) -0.005(3) -0.001(3) 0.006(3)
C3 0.045(4) 0.045(3) 0.031(3) -0.013(3) 0.002(3) -0.002(3)
C4 0.040(4) 0.045(3) 0.053(4) -0.012(3) 0.020(3) 0.005(3)
C5 0.055(4) 0.048(4) 0.087(5) 0.001(4) 0.012(4) 0.017(3)
C6 0.037(3) 0.041(3) 0.037(3) -0.004(3) 0.004(2) 0.011(3)
C7 0.029(3) 0.056(4) 0.040(3) -0.014(3) -0.003(3) 0.003(3)
C8 0.041(4) 0.061(4) 0.040(3) -0.023(3) -0.003(3) -0.002(3)
C9 0.052(4) 0.037(3) 0.052(4) -0.011(3) 0.006(3) 0.011(3)
C10 0.083(6) 0.069(5) 0.093(6) -0.016(4) 0.048(5) 0.012(4)

loop_
_atom_type_symbol
_atom_type_description
_atom_type_scat_dispersion_real
_atom_type_scat_dispersion_imag
_atom_type_scat_source
C C 0.0033 0.0016 'International Tables Vol C Tables 4.2.6.8 and 6.1.1.4'
H H 0.0000 0.0000 'International Tables Vol C Tables 4.2.6.8 and 6.1.1.4'
O O 0.0106 0.0060 'International Tables Vol C Tables 4.2.6.8 and 6.1.1.4'
N N 0.0061 0.0033 'International Tables Vol C Tables 4.2.6.8 and 6.1.1.4'
V V 0.3005 0.5294 'International Tables Vol C Tables 4.2.6.8 and 6.1.1.4'
Cd Cd -0.8075 1.2024 'International Tables Vol C Tables 4.2.6.8 and 6.1.1.4'

loop_
_geom_angle_atom_site_label_1
_geom_angle_atom_site_label_2
_geom_angle_atom_site_label_3
_geom_angle
_geom_angle_site_symmetry_1
_geom_angle_site_symmetry_3
N4 Cd1 N2 175.68(15) . .
N4 Cd1 O6 92.02(13) . .
N2 Cd1 O6 90.92(13) . .
N4 Cd1 O2 90.68(13) . .
N2 Cd1 O2 87.11(13) . .
O6 Cd1 O2 167.77(10) . .
N4 Cd1 O2 90.72(12) . 3_756
N2 Cd1 O2 92.65(13) . 3_756
O6 Cd1 O2 85.84(10) . 3_756
O2 Cd1 O2 82.19(10) . 3_756
N4 Cd1 O7 88.21(14) . .
N2 Cd1 O7 88.05(14) . .
O6 Cd1 O7 102.71(11) . .
O2 Cd1 O7 89.29(11) . .
O2 Cd1 O7 171.41(11) 3_756 .
O3 V1 O2 108.84(16) . .
O3 V1 O1 110.25(16) . .
O2 V1 O1 110.17(14) . .
O3 V1 O4 108.59(17) . .
O2 V1 O4 108.91(16) . .
O1 V1 O4 110.04(16) . .
O5 V2 O6 110.01(17) . 3_756
O5 V2 O4 110.00(17) . 3_656
O6 V2 O4 111.07(17) 3_756 3_656
O5 V2 O1 108.97(16) . .
O6 V2 O1 107.97(15) 3_756 .
O4 V2 O1 108.78(16) 3_656 .
C1 N1 C3 106.8(4) . .
C1 N1 C4 126.1(4) . .
C3 N1 C4 126.8(4) . .
C1 N2 C2 104.8(4) . .
C1 N2 Cd1 125.5(3) . .
C2 N2 Cd1 129.6(3) . .
C6 N3 C8 106.9(4) . .
C6 N3 C9 126.5(4) . .
C8 N3 C9 126.6(4) . .
C6 N4 C7 104.8(4) . .
C6 N4 Cd1 124.6(3) . .
C7 N4 Cd1 130.5(3) . .
V1 O1 V2 129.67(18) . .
V1 O2 Cd1 129.80(16) . .
V1 O2 Cd1 132.37(16) . 3_756
Cd1 O2 Cd1 97.81(10) . 3_756
V1 O4 V2 147.4(2) . 3_656
V2 O6 Cd1 139.56(18) 3_756 .
Cd1 O7 H7B 112.1 . .
Cd1 O7 H7C 112.1 . .
H7B O7 H7C 109.9 . .
N2 C1 N1 112.2(5) . .
N2 C1 H1 123.9 . .
N1 C1 H1 123.9 . .
C3 C2 N2 110.0(5) . .
C3 C2 H2 125.0 . .
N2 C2 H2 125.0 . .
C2 C3 N1 106.2(5) . .
C2 C3 H3 126.9 . .
N1 C3 H3 126.9 . .
N1 C4 C5 112.0(5) . .
N1 C4 H4A 109.2 . .
C5 C4 H4A 109.2 . .
N1 C4 H4B 109.2 . .
C5 C4 H4B 109.2 . .
H4A C4 H4B 107.9 . .
C4 C5 H5A 109.5 . .
C4 C5 H5B 109.5 . .
H5A C5 H5B 109.5 . .
C4 C5 H5C 109.5 . .
H5A C5 H5C 109.5 . .
H5B C5 H5C 109.5 . .
N4 C6 N3 111.9(5) . .
N4 C6 H6 124.1 . .
N3 C6 H6 124.1 . .
C8 C7 N4 109.9(5) . .
C8 C7 H7 125.0 . .
N4 C7 H7 125.0 . .
C7 C8 N3 106.5(4) . .
C7 C8 H8 126.8 . .
N3 C8 H8 126.8 . .
N3 C9 C10 112.0(5) . .
N3 C9 H9A 109.2 . .
C10 C9 H9A 109.2 . .
N3 C9 H9B 109.2 . .
C10 C9 H9B 109.2 . .
H9A C9 H9B 107.9 . .
C9 C10 H10A 109.5 . .
C9 C10 H10B 109.5 . .
H10A C10 H10B 109.5 . .
C9 C10 H10C 109.5 . .
H10A C10 H10C 109.5 . .
H10B C10 H10C 109.5 . .

loop_
_geom_bond_atom_site_label_1
_geom_bond_atom_site_label_2
_geom_bond_distance
_geom_bond_site_symmetry_2
Cd1 N4 2.205(4) .
Cd1 N2 2.213(4) .
Cd1 O6 2.331(3) .
Cd1 O2 2.381(3) .
Cd1 O2 2.412(3) 3_756
Cd1 O7 2.454(3) .
V1 O3 1.615(3) .
V1 O2 1.672(3) .
V1 O1 1.791(3) .
V1 O4 1.792(3) .
V2 O5 1.629(3) .
V2 O6 1.644(3) 3_756
V2 O4 1.800(3) 3_656
V2 O1 1.805(3) .
N1 C1 1.330(6) .
N1 C3 1.366(6) .
N1 C4 1.476(6) .
N2 C1 1.312(6) .
N2 C2 1.370(6) .
N3 C6 1.325(6) .
N3 C8 1.358(6) .
N3 C9 1.471(6) .
N4 C6 1.322(6) .
N4 C7 1.360(6) .
O2 Cd1 2.412(3) 3_756
O4 V2 1.800(3) 3_656
O6 V2 1.644(3) 3_756
O7 H7B 0.8500 .
O7 H7C 0.8499 .
C1 H1 0.9300 .
C2 C3 1.345(7) .
C2 H2 0.9300 .
C3 H3 0.9300 .
C4 C5 1.483(8) .
C4 H4A 0.9700 .
C4 H4B 0.9700 .
C5 H5A 0.9600 .
C5 H5B 0.9600 .
C5 H5C 0.9600 .
C6 H6 0.9300 .
C7 C8 1.343(7) .
C7 H7 0.9300 .
C8 H8 0.9300 .
C9 C10 1.476(8) .
C9 H9A 0.9700 .
C9 H9B 0.9700 .
C10 H10A 0.9600 .
C10 H10B 0.9600 .
C10 H10C 0.9600 .

loop_
_geom_torsion_atom_site_label_1
_geom_torsion_atom_site_label_2
_geom_torsion_atom_site_label_3
_geom_torsion_atom_site_label_4
_geom_torsion
_geom_torsion_site_symmetry_1
_geom_torsion_site_symmetry_4
N4 Cd1 N2 C1 3(2) . .
O6 Cd1 N2 C1 136.1(4) . .
O2 Cd1 N2 C1 -55.9(4) . .
O2 Cd1 N2 C1 -138.0(4) 3_756 .
O7 Cd1 N2 C1 33.5(4) . .
N4 Cd1 N2 C2 -172.0(18) . .
O6 Cd1 N2 C2 -39.2(4) . .
O2 Cd1 N2 C2 128.7(4) . .
O2 Cd1 N2 C2 46.7(4) 3_756 .
O7 Cd1 N2 C2 -141.9(4) . .
N2 Cd1 N4 C6 179(54) . .
O6 Cd1 N4 C6 46.2(4) . .
O2 Cd1 N4 C6 -121.8(4) . .
O2 Cd1 N4 C6 -39.6(4) 3_756 .
O7 Cd1 N4 C6 148.9(4) . .
N2 Cd1 N4 C7 -6(2) . .
O6 Cd1 N4 C7 -138.7(5) . .
O2 Cd1 N4 C7 53.3(5) . .
O2 Cd1 N4 C7 135.5(5) 3_756 .
O7 Cd1 N4 C7 -36.0(5) . .
O3 V1 O1 V2 166.9(2) . .
O2 V1 O1 V2 46.8(3) . .
O4 V1 O1 V2 -73.3(3) . .
O5 V2 O1 V1 -149.2(2) . .
O6 V2 O1 V1 -29.8(3) 3_756 .
O4 V2 O1 V1 90.8(3) 3_656 .
O3 V1 O2 Cd1 30.5(3) . .
O1 V1 O2 Cd1 151.51(19) . .
O4 V1 O2 Cd1 -87.7(2) . .
O3 V1 O2 Cd1 -147.2(2) . 3_756
O1 V1 O2 Cd1 -26.2(3) . 3_756
O4 V1 O2 Cd1 94.5(2) . 3_756
N4 Cd1 O2 V1 -87.7(2) . .
N2 Cd1 O2 V1 88.6(2) . .
O6 Cd1 O2 V1 169.5(4) . .
O2 Cd1 O2 V1 -178.3(3) 3_756 .
O7 Cd1 O2 V1 0.5(2) . .
N4 Cd1 O2 Cd1 90.64(13) . 3_756
N2 Cd1 O2 Cd1 -93.08(13) . 3_756
O6 Cd1 O2 Cd1 -12.1(6) . 3_756
O2 Cd1 O2 Cd1 0.0 3_756 3_756
O7 Cd1 O2 Cd1 178.84(12) . 3_756
O3 V1 O4 V2 116.2(4) . 3_656
O2 V1 O4 V2 -125.4(4) . 3_656
O1 V1 O4 V2 -4.5(4) . 3_656
N4 Cd1 O6 V2 -113.1(3) . 3_756
N2 Cd1 O6 V2 70.0(3) . 3_756
O2 Cd1 O6 V2 -10.5(7) . 3_756
O2 Cd1 O6 V2 -22.5(3) 3_756 3_756
O7 Cd1 O6 V2 158.3(3) . 3_756
C2 N2 C1 N1 0.5(6) . .
Cd1 N2 C1 N1 -175.8(3) . .
C3 N1 C1 N2 -0.2(6) . .
C4 N1 C1 N2 174.4(4) . .
C1 N2 C2 C3 -0.6(6) . .
Cd1 N2 C2 C3 175.5(4) . .
N2 C2 C3 N1 0.5(6) . .
C1 N1 C3 C2 -0.2(6) . .
C4 N1 C3 C2 -174.8(5) . .
C1 N1 C4 C5 -88.7(6) . .
C3 N1 C4 C5 84.9(7) . .
C7 N4 C6 N3 -0.8(6) . .
Cd1 N4 C6 N3 175.3(3) . .
C8 N3 C6 N4 1.2(6) . .
C9 N3 C6 N4 177.9(5) . .
C6 N4 C7 C8 0.1(6) . .
Cd1 N4 C7 C8 -175.7(4) . .
N4 C7 C8 N3 0.6(7) . .
C6 N3 C8 C7 -1.1(6) . .
C9 N3 C8 C7 -177.8(5) . .
C6 N3 C9 C10 -87.9(7) . .
C8 N3 C9 C10 88.2(7) . .
